data_4501036
loop_
_publ_author_name
'Janssen, Femke F. B. J.'
'Veraart, Laurens P. J.'
'Smits, Jan M. M.'
'de Gelder, Ren\'e'
'Rowan, Alan E.'

_publ_contact_author
;
        Prof.dr. A.E. Rowan
        Radboud University Nijmegen
        Molecular Materials 
        Institute for Molecules and Materials
        Heyendaalseweg 135
        6525 AJ Nijmegen
        The Netherlands
;
_publ_section_title
;
 1. Solvent, Linker, and Anion Effects on the Formation, Connectivity, and
 Topology of Cu(I)/PPh3/N-Donor Ligand Coordination Polymers
;
_journal_issue 10
_journal_name_full 'Crystal Growth &amp; Design'
_journal_page_first 4313
_journal_paper_doi 10.1021/cg2006502
_journal_volume 11
_journal_year 2011
_chemical_formula_sum 'C119 H121 Cl3 Cu3 N9 O17 P3'
_chemical_formula_weight 2339.13
_chemical_name_systematic
;
 ?
;
_space_group_IT_number 14
_symmetry_cell_setting monoclinic
_symmetry_space_group_name_Hall '-P 2yab'
_symmetry_space_group_name_H-M 'P 1 21/a 1'
_atom_sites_solution_hydrogens geom
_atom_sites_solution_primary direct
_atom_sites_solution_secondary difmap
_audit_creation_date 2006-07-27
_audit_creation_method 'SHELXL, adapted and expanded'
_cell_angle_alpha 90.00
_cell_angle_beta 94.572(11)
_cell_angle_gamma 90.00
_cell_formula_units_Z 4
_cell_length_a 19.039(3)
_cell_length_b 23.6793(17)
_cell_length_c 26.077(4)
_cell_measurement_reflns_used 883
_cell_measurement_temperature 208(2)
_cell_measurement_theta_max 25.000
_cell_measurement_theta_min 2.020
_cell_volume 11719(3)
_computing_data_collection
;
Nonius "Collect" program suite (Nonius, 1999)
;
_computing_data_reduction
;
Nonius "EvalCCD" program suite (Duisenberg, 1998)
;
_computing_molecular_graphics
;
PLATON (Spek, 2003)
;
_computing_structure_refinement 'SHELXL-97 (Sheldrick, 1997)'
_computing_structure_solution
;
DIRDIF (Beurskens et al., 1996),
PATTY (Beurskens et al., 1987)
;
_diffrn_ambient_temperature 208(2)
_diffrn_detector_area_resol_mean 18.4
_diffrn_measured_fraction_theta_full 0.882
_diffrn_measured_fraction_theta_max 0.882
_diffrn_measurement_device 'Nonius KappaCCD'
_diffrn_measurement_method 'area detector \f and \w scan'
_diffrn_radiation_monochromator graphite
_diffrn_radiation_source 'fine-focus sealed tube'
_diffrn_radiation_type MoK\a
_diffrn_radiation_wavelength 0.71073
_diffrn_reflns_av_R_equivalents 0.0324
_diffrn_reflns_av_sigmaI/netI 0.0461
_diffrn_reflns_limit_h_max 22
_diffrn_reflns_limit_h_min -22
_diffrn_reflns_limit_k_max 28
_diffrn_reflns_limit_k_min -28
_diffrn_reflns_limit_l_max 30
_diffrn_reflns_limit_l_min -31
_diffrn_reflns_number 77970
_diffrn_reflns_theta_full 25.00
_diffrn_reflns_theta_max 25.00
_diffrn_reflns_theta_min 2.02
_diffrn_standards_decay_% 0.000
_diffrn_standards_interval_time 0
_diffrn_standards_number 0
_exptl_absorpt_coefficient_mu 0.716
_exptl_absorpt_correction_T_max 0.773
_exptl_absorpt_correction_T_min 0.647
_exptl_absorpt_correction_type multi-scan
_exptl_absorpt_process_details 'SADABS multiscan (Sheldrick, 1996)'
_exptl_crystal_colour 'translucent light yellow'
_exptl_crystal_density_diffrn 1.326
_exptl_crystal_density_method 'not measured'
_exptl_crystal_description 'rather regular fragment'
_exptl_crystal_F_000 4868
_exptl_crystal_size_max 0.46
_exptl_crystal_size_mid 0.36
_exptl_crystal_size_min 0.36
_refine_diff_density_max 0.843
_refine_diff_density_min -0.473
_refine_diff_density_rms 0.087
_refine_ls_extinction_method none
_refine_ls_goodness_of_fit_all 1.087
_refine_ls_goodness_of_fit_ref 1.087
_refine_ls_hydrogen_treatment constr
_refine_ls_matrix_type full
_refine_ls_number_parameters 1383
_refine_ls_number_reflns 18680
_refine_ls_number_restraints 583
_refine_ls_restrained_S_all 1.104
_refine_ls_R_factor_all 0.1015
_refine_ls_R_factor_gt 0.0608
_refine_ls_R_factor_obs 0.0608
_refine_ls_shift/esd_max 0.002
_refine_ls_shift/esd_mean 0.000
_refine_ls_shift/su_max 0.002
_refine_ls_shift/su_mean 0.000
_refine_ls_structure_factor_coef Fsqd
_refine_ls_weighting_details
;
w=1/[\s^2^(Fo^2^)+(0.0676P)^2^+39.0933P] where P=(Fo^2^+2Fc^2^)/3
;
_refine_ls_weighting_scheme calc
_refine_ls_wR_factor_all 0.1829
_refine_ls_wR_factor_gt 0.1617
_refine_ls_wR_factor_obs 0.1617
_refine_ls_wR_factor_ref 0.1829
_reflns_number_gt 11965
_reflns_number_observed 11965
_reflns_number_total 18680
_reflns_observed_criterion >2sigma(I)
_reflns_threshold_expression >2sigma(I)
_cod_data_source_file cg2006502_si_001.cif
_cod_data_source_block FEMK57
_cod_depositor_comments
;
The following automatic conversions were performed:
'_publ_contact_autor' tag replaced with '_publ_contact_author'.

Automatic conversion script
Id: cif_correct_tags 1440 2010-10-19 06:21:57Z saulius 

The following automatic conversions were performed:

'_geom_bond_publ_flag' value 'Y' changed to 'y' according to
/home/saulius/struct/CIF-dictionaries/cif_core.dic dictionary named
'cif_core.dic' version 2.4.1 from 2010-06-29 (181
time).

'_geom_angle_publ_flag' value 'Y' changed to 'y' according to
/home/saulius/struct/CIF-dictionaries/cif_core.dic dictionary named
'cif_core.dic' version 2.4.1 from 2010-06-29 (253 times).

Automatic conversion script
Id: cif_fix_values 1715 2011-07-08 13:25:40Z adriana 
;
_cod_original_sg_symbol_H-M 'P 21/a'
_cod_database_code 4501036

loop_
_symmetry_equiv_pos_as_xyz
'x, y, z'
'-x+1/2, y+1/2, -z'
'-x, -y, -z'
'x-1/2, -y-1/2, z'

loop_
_atom_site_label
_atom_site_type_symbol
_atom_site_fract_x
_atom_site_fract_y
_atom_site_fract_z
_atom_site_U_iso_or_equiv
_atom_site_adp_type
_atom_site_occupancy
_atom_site_calc_flag
_atom_site_refinement_flags
_atom_site_disorder_assembly
_atom_site_disorder_group
Cu1 Cu 0.06884(3) 0.63528(2) 0.77262(2) 0.02823(17) Uani 1 d . . .
Cu2 Cu 0.22089(3) 1.01291(3) 0.55025(2) 0.02978(17) Uani 1 d . . .
Cu3 Cu 0.48562(3) 1.30871(3) 0.83494(2) 0.03000(17) Uani 1 d . . .
N1 N 0.1150(2) 0.70252(18) 0.73722(17) 0.0325(10) Uani 1 d . . .
C1 C 0.1705(3) 0.7020(2) 0.7090(2) 0.0386(14) Uani 1 d . . .
H1 H 0.1978 0.6690 0.7090 0.046 Uiso 1 calc R . .
C2 C 0.1901(3) 0.7470(2) 0.6799(2) 0.0386(14) Uani 1 d . . .
H2 H 0.2296 0.7440 0.6605 0.046 Uiso 1 calc R . .
C3 C 0.1515(3) 0.7969(2) 0.67905(19) 0.0282(12) Uani 1 d . . .
C4 C 0.0947(3) 0.7974(2) 0.7091(2) 0.0469(16) Uani 1 d . . .
H4 H 0.0666 0.8299 0.7106 0.056 Uiso 1 calc R . .
C5 C 0.0798(3) 0.7500(2) 0.7365(3) 0.0494(17) Uani 1 d . . .
H5 H 0.0409 0.7518 0.7565 0.059 Uiso 1 calc R . .
C6 C 0.1682(3) 0.8462(2) 0.64757(19) 0.0277(12) Uani 1 d . . .
C7 C 0.2242(3) 0.8478(2) 0.6177(2) 0.0381(14) Uani 1 d . . .
H7 H 0.2543 0.8164 0.6169 0.046 Uiso 1 calc R . .
C8 C 0.2369(3) 0.8944(2) 0.5890(2) 0.0380(14) Uani 1 d . . .
H8 H 0.2761 0.8939 0.5693 0.046 Uiso 1 calc R . .
N2 N 0.1970(2) 0.94049(17) 0.58750(16) 0.0299(10) Uani 1 d . . .
C9 C 0.1424(3) 0.9393(2) 0.6161(2) 0.0390(14) Uani 1 d . . .
H9 H 0.1128 0.9711 0.6157 0.047 Uiso 1 calc R . .
C10 C 0.1266(3) 0.8944(2) 0.6462(2) 0.0400(14) Uani 1 d . . .
H10 H 0.0875 0.8962 0.6661 0.048 Uiso 1 calc R . .
N3 N 0.2311(2) 1.06856(17) 0.61397(16) 0.0297(10) Uani 1 d . . .
C11 C 0.2644(3) 1.0503(2) 0.6579(2) 0.0351(13) Uani 1 d . . .
H11 H 0.2636 1.0114 0.6649 0.042 Uiso 1 calc R . .
C12 C 0.2997(3) 1.0849(2) 0.6935(2) 0.0345(13) Uani 1 d . . .
H12 H 0.3212 1.0696 0.7241 0.041 Uiso 1 calc R . .
C13 C 0.3035(3) 1.1422(2) 0.6843(2) 0.0309(12) Uani 1 d . . .
C14 C 0.2657(3) 1.1613(2) 0.6402(2) 0.0461(16) Uani 1 d . . .
H14 H 0.2638 1.2002 0.6332 0.055 Uiso 1 calc R . .
C15 C 0.2310(3) 1.1244(2) 0.6068(2) 0.0413(14) Uani 1 d . . .
H15 H 0.2058 1.1391 0.5773 0.050 Uiso 1 calc R . .
C16 C 0.3452(3) 1.1803(2) 0.7192(2) 0.0330(13) Uani 1 d . . .
C17 C 0.3295(3) 1.2376(2) 0.7228(2) 0.0476(16) Uani 1 d . . .
H17 H 0.2913 1.2530 0.7024 0.057 Uiso 1 calc R . .
C18 C 0.3697(3) 1.2713(2) 0.7559(2) 0.0477(16) Uani 1 d . . .
H18 H 0.3574 1.3096 0.7577 0.057 Uiso 1 calc R . .
N4 N 0.4249(2) 1.25334(18) 0.78568(17) 0.0349(11) Uani 1 d . . .
C19 C 0.4409(3) 1.1991(2) 0.7810(2) 0.0393(14) Uani 1 d . . .
H19 H 0.4809 1.1853 0.8005 0.047 Uiso 1 calc R . .
C20 C 0.4028(3) 1.1621(2) 0.7496(2) 0.0366(13) Uani 1 d . . .
H20 H 0.4162 1.1239 0.7489 0.044 Uiso 1 calc R . .
N5 N 0.0542(2) 0.66689(18) 0.84465(16) 0.0331(10) Uani 1 d . . .
C21 C 0.0165(4) 0.6415(3) 0.8770(2) 0.060(2) Uani 1 d . . .
H21 H -0.0070 0.6081 0.8662 0.072 Uiso 1 calc R . .
C22 C 0.4912(4) 1.1605(3) 1.0741(2) 0.061(2) Uani 1 d U . .
H22 H 0.5186 1.1399 1.0522 0.073 Uiso 1 calc R . .
C23 C 0.4593(3) 1.2089(2) 1.0573(2) 0.0340(13) Uani 1 d . . .
C24 C 0.4192(5) 1.2348(3) 1.0903(3) 0.078(3) Uani 1 d . . .
H24 H 0.3960 1.2686 1.0805 0.094 Uiso 1 calc R . .
C25 C 0.0884(4) 0.7123(3) 0.8618(3) 0.073(2) Uani 1 d . . .
H25 H 0.1193 0.7301 0.8405 0.088 Uiso 1 calc R . .
C26 C 0.4678(3) 1.2323(2) 1.0052(2) 0.0354(13) Uani 1 d . . .
C27 C 0.4715(4) 1.1984(3) 0.9633(2) 0.061(2) Uani 1 d . . .
H27 H 0.4703 1.1589 0.9671 0.073 Uiso 1 calc R . .
C28 C 0.4769(4) 1.2216(2) 0.9162(2) 0.060(2) Uani 1 d . . .
H28 H 0.4780 1.1969 0.8880 0.072 Uiso 1 calc R . .
N6 N 0.4808(2) 1.27609(18) 0.90703(16) 0.0348(11) Uani 1 d . . .
C29 C 0.4772(4) 1.3090(2) 0.9477(2) 0.0538(18) Uani 1 d . . .
H29 H 0.4795 1.3483 0.9430 0.065 Uiso 1 calc R . .
C30 C 0.4704(4) 1.2891(3) 0.9964(2) 0.060(2) Uani 1 d . . .
H30 H 0.4676 1.3145 1.0238 0.072 Uiso 1 calc R . .
N7 N 0.1490(2) 0.58007(17) 0.79433(17) 0.0321(10) Uani 1 d . . .
C31 C 0.1351(3) 0.5257(2) 0.8016(3) 0.0482(16) Uani 1 d . . .
H31 H 0.0879 0.5137 0.7978 0.058 Uiso 1 calc R . .
C32 C 0.1863(3) 1.4865(2) 0.8144(3) 0.0468(16) Uani 1 d . . .
H32 H 0.1739 1.4485 0.8190 0.056 Uiso 1 calc R . .
C33 C 0.2551(3) 1.5023(2) 0.8204(2) 0.0315(12) Uani 1 d . . .
C34 C 0.2695(3) 1.5582(2) 0.8146(3) 0.0469(16) Uani 1 d . . .
H34 H 0.3162 1.5713 0.8192 0.056 Uiso 1 calc R . .
C35 C 0.2156(3) 0.5955(2) 0.8019(2) 0.0450(15) Uani 1 d . . .
H35 H 0.2267 0.6339 0.7984 0.054 Uiso 1 calc R . .
C36 C 0.3114(3) 1.4596(2) 0.8297(2) 0.0346(13) Uani 1 d . . .
C37 C 0.3011(3) 1.4092(2) 0.8536(2) 0.0452(15) Uani 1 d . . .
H37 H 0.2579 1.4020 0.8674 0.054 Uiso 1 calc R . .
C38 C 0.3533(3) 1.3690(2) 0.8578(2) 0.0445(15) Uani 1 d . . .
H38 H 0.3442 1.3348 0.8743 0.053 Uiso 1 calc R . .
N8 N 0.4163(2) 1.37604(18) 0.83955(17) 0.0344(11) Uani 1 d . . .
C39 C 0.4274(3) 1.4265(2) 0.8187(2) 0.0376(13) Uani 1 d . . .
H39 H 0.4721 1.4336 0.8071 0.045 Uiso 1 calc R . .
C40 C 0.3782(3) 1.4685(2) 0.8131(2) 0.0374(14) Uani 1 d . . .
H40 H 0.3894 1.5032 0.7981 0.045 Uiso 1 calc R . .
N9 N 0.3270(2) 1.00146(17) 0.54160(16) 0.0305(10) Uani 1 d . . .
C67 C 0.3479(3) 0.9636(2) 0.5077(2) 0.0314(12) Uani 1 d . . .
H67 H 0.3147 0.9368 0.4947 0.038 Uiso 1 calc R . .
C68 C 0.4136(3) 0.9612(2) 0.4909(2) 0.0320(12) Uani 1 d . . .
H68 H 0.4246 0.9331 0.4673 0.038 Uiso 1 calc R . .
C69 C 0.4644(3) 1.0002(2) 0.50845(19) 0.0303(12) Uani 1 d . . .
C70 C 0.4431(3) 1.0398(3) 0.5433(2) 0.0492(17) Uani 1 d . . .
H70 H 0.4749 1.0675 0.5564 0.059 Uiso 1 calc R . .
C71 C 0.3762(3) 1.0387(3) 0.5585(2) 0.0471(16) Uani 1 d . . .
H71 H 0.3640 1.0659 0.5824 0.057 Uiso 1 calc R . .
P1 P -0.01468(7) 0.59817(5) 0.72014(5) 0.0284(3) Uani 1 d . . .
C41A C 0.2421(3) 1.1079(2) 0.46014(19) 0.0335(13) Uani 1 d . . .
C42A C 0.2301(3) 1.1644(2) 0.4705(2) 0.0396(14) Uani 1 d . . .
H42A H 0.1884 1.1756 0.4847 0.048 Uiso 1 calc R . .
C43A C 0.2807(4) 1.2045(3) 0.4597(2) 0.0532(17) Uani 1 d . . .
H43A H 0.2726 1.2429 0.4664 0.064 Uiso 1 calc R . .
C44A C 0.3418(4) 1.1888(3) 0.4395(3) 0.0597(19) Uani 1 d . . .
H44A H 0.3752 1.2164 0.4322 0.072 Uiso 1 calc R . .
C45A C 0.3544(4) 1.1340(3) 0.4299(3) 0.0588(19) Uani 1 d . . .
H45A H 0.3967 1.1234 0.4162 0.071 Uiso 1 calc R . .
C46A C 0.3048(3) 1.0928(3) 0.4402(2) 0.0463(15) Uani 1 d . . .
H46A H 0.3140 1.0546 0.4337 0.056 Uiso 1 calc R . .
C41B C 0.1799(3) 1.0092(3) 0.4183(2) 0.0419(14) Uani 1 d . . .
C42B C 0.1847(3) 0.9513(3) 0.4234(3) 0.0480(16) Uani 1 d . . .
H42B H 0.1866 0.9344 0.4561 0.058 Uiso 1 calc R . .
C43B C 0.1868(4) 0.9182(3) 0.3792(3) 0.070(2) Uani 1 d . . .
H43B H 0.1901 0.8787 0.3818 0.084 Uiso 1 calc R . .
C44B C 0.1839(4) 0.9436(4) 0.3325(3) 0.079(3) Uani 1 d . . .
H44B H 0.1869 0.9215 0.3029 0.095 Uiso 1 calc R . .
C45B C 0.1767(4) 0.9995(4) 0.3279(3) 0.073(2) Uani 1 d . . .
H45B H 0.1727 1.0161 0.2950 0.088 Uiso 1 calc R . .
C46B C 0.1753(4) 1.0330(3) 0.3709(2) 0.0560(18) Uani 1 d . . .
H46B H 0.1711 1.0724 0.3675 0.067 Uiso 1 calc R . .
C41C C 0.0957(3) 1.0847(2) 0.4762(2) 0.0388(14) Uani 1 d . . .
C42C C 0.0689(3) 1.1229(3) 0.4389(3) 0.0521(17) Uani 1 d . . .
H42C H 0.0967 1.1337 0.4123 0.062 Uiso 1 calc R . .
C43C C 0.0031(4) 1.1448(3) 0.4406(3) 0.065(2) Uani 1 d . . .
H43C H -0.0141 1.1707 0.4153 0.078 Uiso 1 calc R . .
C44C C -0.0379(4) 1.1294(3) 0.4785(3) 0.067(2) Uani 1 d . . .
H44C H -0.0833 1.1448 0.4794 0.080 Uiso 1 calc R . .
C45C C -0.0136(4) 1.0917(3) 0.5154(3) 0.065(2) Uani 1 d . . .
H45C H -0.0425 1.0801 0.5410 0.078 Uiso 1 calc R . .
C46C C 0.0544(3) 1.0706(3) 0.5145(2) 0.0531(17) Uani 1 d . . .
H46C H 0.0722 1.0461 0.5409 0.064 Uiso 1 calc R . .
P2 P 0.18204(8) 1.05229(6) 0.47710(5) 0.0335(3) Uani 1 d . . .
C51A C 0.0185(3) 0.5350(2) 0.69030(19) 0.0313(12) Uani 1 d . . .
C52A C 0.0862(3) 0.5369(3) 0.6743(2) 0.0453(15) Uani 1 d . . .
H52A H 0.1122 0.5706 0.6775 0.054 Uiso 1 calc R . .
C53A C 0.1152(4) 0.4899(3) 0.6539(2) 0.0550(18) Uani 1 d . . .
H53A H 0.1607 0.4918 0.6425 0.066 Uiso 1 calc R . .
C54A C 0.0783(4) 0.4402(3) 0.6501(2) 0.0569(19) Uani 1 d . . .
H54A H 0.0989 0.4079 0.6366 0.068 Uiso 1 calc R . .
C55A C 0.0130(4) 0.4377(3) 0.6656(3) 0.061(2) Uani 1 d . . .
H55A H -0.0123 0.4035 0.6628 0.073 Uiso 1 calc R . .
C56A C -0.0179(4) 0.4851(2) 0.6859(2) 0.0469(16) Uani 1 d . . .
H56A H -0.0638 0.4829 0.6965 0.056 Uiso 1 calc R . .
C51B C -0.0469(3) 0.6425(2) 0.6663(2) 0.0326(13) Uani 1 d . . .
C52B C -0.0493(3) 0.6256(2) 0.6159(2) 0.0410(14) Uani 1 d . . .
H52B H -0.0346 0.5889 0.6080 0.049 Uiso 1 calc R . .
C53B C -0.0729(3) 0.6614(3) 0.5766(2) 0.0491(16) Uani 1 d . . .
H53B H -0.0743 0.6492 0.5423 0.059 Uiso 1 calc R . .
C54B C -0.0946(4) 0.7152(3) 0.5879(2) 0.0520(17) Uani 1 d . . .
H54B H -0.1096 0.7402 0.5612 0.062 Uiso 1 calc R . .
C55B C -0.0940(4) 0.7320(3) 0.6383(3) 0.0559(18) Uani 1 d . . .
H55B H -0.1105 0.7682 0.6463 0.067 Uiso 1 calc R . .
C56B C -0.0695(4) 0.6962(2) 0.6772(2) 0.0475(16) Uani 1 d . . .
H56B H -0.0682 0.7084 0.7115 0.057 Uiso 1 calc R . .
C51C C -0.0950(3) 0.5735(2) 0.7470(2) 0.0299(12) Uani 1 d . . .
C52C C -0.1623(3) 0.5861(2) 0.7269(2) 0.0387(14) Uani 1 d . . .
H52C H -0.1690 0.6090 0.6975 0.046 Uiso 1 calc R . .
C53C C -0.2194(3) 0.5655(3) 0.7496(3) 0.0516(17) Uani 1 d . . .
H53C H -0.2651 0.5749 0.7358 0.062 Uiso 1 calc R . .
C54C C -0.2109(3) 0.5317(3) 0.7919(3) 0.0509(17) Uani 1 d . . .
H54C H -0.2504 0.5176 0.8072 0.061 Uiso 1 calc R . .
C55C C -0.1445(4) 0.5183(3) 0.8119(2) 0.0480(16) Uani 1 d . . .
H55C H -0.1383 0.4947 0.8409 0.058 Uiso 1 calc R . .
C56C C -0.0873(3) 0.5391(2) 0.7902(2) 0.0398(14) Uani 1 d . . .
H56C H -0.0419 0.5300 0.8046 0.048 Uiso 1 calc R . .
P3 P 0.58343(8) 1.32854(6) 0.79949(5) 0.0318(3) Uani 1 d . . .
C61A C 0.6591(3) 1.3554(2) 0.8381(2) 0.0384(14) Uani 1 d . . .
C62A C 0.6488(4) 1.3861(3) 0.8818(2) 0.0602(19) Uani 1 d . . .
H62A H 0.6029 1.3905 0.8922 0.072 Uiso 1 calc R . .
C63A C 0.7049(4) 1.4104(4) 0.9106(3) 0.084(3) Uani 1 d . . .
H63A H 0.6971 1.4320 0.9399 0.101 Uiso 1 calc R . .
C64A C 0.7715(4) 1.4029(4) 0.8965(3) 0.078(2) Uani 1 d . . .
H64A H 0.8097 1.4187 0.9166 0.094 Uiso 1 calc R . .
C65A C 0.7833(4) 1.3728(3) 0.8535(3) 0.067(2) Uani 1 d . . .
H65A H 0.8294 1.3681 0.8438 0.081 Uiso 1 calc R . .
C66A C 0.7265(3) 1.3492(3) 0.8242(2) 0.0526(17) Uani 1 d . . .
H66A H 0.7346 1.3286 0.7944 0.063 Uiso 1 calc R . .
C61B C 0.6178(3) 1.2681(3) 0.7676(2) 0.0448(15) Uani 1 d . . .
C62X C 0.6311(8) 1.2203(6) 0.8068(7) 0.054(4) Uiso 0.55(2) d P A 1
H62X H 0.6255 1.2264 0.8419 0.065 Uiso 0.55(2) calc PR A 1
C63X C 0.6512(9) 1.1690(7) 0.7898(8) 0.078(6) Uiso 0.55(2) d P A 1
H63X H 0.6580 1.1382 0.8124 0.094 Uiso 0.55(2) calc PR A 1
C64X C 0.6610(9) 1.1640(8) 0.7398(9) 0.068(5) Uiso 0.55(2) d P A 1
H64X H 0.6747 1.1281 0.7289 0.082 Uiso 0.55(2) calc PR A 1
C65X C 0.6540(7) 1.2026(8) 0.7042(6) 0.054(4) Uiso 0.55(2) d P A 1
H65X H 0.6627 1.1958 0.6697 0.065 Uiso 0.55(2) calc PR A 1
C66X C 0.6313(7) 1.2575(7) 0.7225(5) 0.046(4) Uiso 0.55(2) d P A 1
H66X H 0.6265 1.2871 0.6984 0.055 Uiso 0.55(2) calc PR A 1
C62Y C 0.6189(9) 1.2194(7) 0.7845(8) 0.050(5) Uiso 0.45(2) d P A 2
H62Y H 0.5987 1.2138 0.8158 0.060 Uiso 0.45(2) calc PR A 2
C63Y C 0.6474(12) 1.1712(10) 0.7617(12) 0.073(7) Uiso 0.45(2) d P A 2
H63Y H 0.6535 1.1366 0.7792 0.087 Uiso 0.45(2) calc PR A 2
C64Y C 0.6651(9) 1.1781(9) 0.7130(8) 0.049(6) Uiso 0.45(2) d P A 2
H64Y H 0.6833 1.1471 0.6959 0.058 Uiso 0.45(2) calc PR A 2
C65Y C 0.6577(8) 1.2295(8) 0.6871(7) 0.047(5) Uiso 0.45(2) d P A 2
H65Y H 0.6680 1.2315 0.6525 0.057 Uiso 0.45(2) calc PR A 2
C66Y C 0.6348(9) 1.2787(9) 0.7119(6) 0.047(4) Uiso 0.45(2) d P A 2
H66Y H 0.6305 1.3143 0.6959 0.057 Uiso 0.45(2) calc PR A 2
C61C C 0.5686(3) 1.3813(2) 0.7494(2) 0.0372(14) Uani 1 d . . .
C62C C 0.5997(4) 1.4337(3) 0.7520(3) 0.067(2) Uani 1 d . . .
H62C H 0.6365 1.4410 0.7774 0.081 Uiso 1 calc R . .
C63C C 0.5778(5) 1.4757(4) 0.7180(4) 0.097(3) Uani 1 d . . .
H63C H 0.5990 1.5116 0.7208 0.117 Uiso 1 calc R . .
C64C C 0.5267(5) 1.4659(4) 0.6809(4) 0.096(3) Uani 1 d . . .
H64C H 0.5115 1.4949 0.6580 0.116 Uiso 1 calc R . .
C65C C 0.4966(4) 1.4138(4) 0.6762(3) 0.082(3) Uani 1 d . . .
H65C H 0.4618 1.4066 0.6494 0.098 Uiso 1 calc R . .
C66C C 0.5169(3) 1.3713(3) 0.7107(2) 0.0551(18) Uani 1 d . . .
H66C H 0.4954 1.3357 0.7076 0.066 Uiso 1 calc R . .
Cl1 Cl 0.19841(12) 0.30766(7) 0.55328(6) 0.0663(5) Uani 1 d . . .
O1 O 0.1575(4) 0.2607(2) 0.5370(2) 0.0968(19) Uani 1 d . . .
O2 O 0.1561(3) 0.3503(2) 0.5730(2) 0.0837(17) Uani 1 d . . .
O3 O 0.2504(4) 0.2909(2) 0.5926(2) 0.103(2) Uani 1 d . . .
O4 O 0.2329(4) 0.3305(2) 0.5113(2) 0.095(2) Uani 1 d . . .
Cl2 Cl 0.51623(10) 0.07190(7) 0.87036(9) 0.0718(6) Uani 1 d . . .
O5 O 0.4501(3) 0.0929(2) 0.8821(3) 0.0891(18) Uani 1 d . . .
O6 O 0.5234(3) 0.0134(2) 0.88283(19) 0.0754(15) Uani 1 d . . .
O7 O 0.5702(3) 0.1031(3) 0.8938(4) 0.148(4) Uani 1 d . . .
O8 O 0.5195(4) 0.0764(3) 0.8137(2) 0.107(2) Uani 1 d . . .
Cl3 Cl 0.08583(10) 0.13647(7) 0.26670(7) 0.0600(5) Uani 1 d . . .
O9 O 0.0808(4) 0.0921(3) 0.2308(3) 0.113(2) Uani 1 d . . .
O10 O 0.0588(3) 0.1862(2) 0.2428(2) 0.0782(16) Uani 1 d . . .
O11 O 0.0454(3) 0.1231(3) 0.3085(2) 0.0916(19) Uani 1 d . . .
O12 O 0.1564(3) 0.1432(3) 0.2851(3) 0.107(2) Uani 1 d . . .
O21 O 0.7476(4) 0.2561(5) 0.1710(4) 0.174(4) Uani 1 d DU . .
C81 C 0.7079(8) 0.2224(7) 0.1993(6) 0.215(7) Uani 1 d DU . .
H81A H 0.6908 0.2439 0.2279 0.258 Uiso 1 calc R . .
H81B H 0.7364 0.1908 0.2136 0.258 Uiso 1 calc R . .
C82 C 0.6508(7) 0.2019(7) 0.1677(6) 0.204(7) Uani 1 d DU . .
H82A H 0.6630 0.1667 0.1508 0.244 Uiso 1 calc R . .
H82B H 0.6099 0.1952 0.1874 0.244 Uiso 1 calc R . .
C83 C 0.6374(8) 0.2446(8) 0.1322(7) 0.240(8) Uani 1 d DU . .
H83A H 0.5978 0.2679 0.1414 0.288 Uiso 1 calc R . .
H83B H 0.6262 0.2289 0.0977 0.288 Uiso 1 calc R . .
C84 C 0.7005(9) 0.2775(8) 0.1335(7) 0.245(9) Uani 1 d DU . .
H84A H 0.7205 0.2758 0.1000 0.294 Uiso 1 calc R . .
H84B H 0.6901 0.3170 0.1410 0.294 Uiso 1 calc R . .
O22 O 0.0626(4) 0.6781(3) 0.3889(3) 0.108(2) Uani 1 d D . .
C85 C 0.0153(6) 0.7180(5) 0.3708(4) 0.138(5) Uani 1 d DU . .
H85A H -0.0326 0.7027 0.3701 0.166 Uiso 1 calc R . .
H85B H 0.0245 0.7286 0.3357 0.166 Uiso 1 calc R . .
C86 C 0.0210(9) 0.7667(5) 0.4032(4) 0.168(6) Uani 1 d DU . .
H86A H 0.0490 0.7963 0.3884 0.201 Uiso 1 calc R . .
H86B H -0.0256 0.7818 0.4092 0.201 Uiso 1 calc R . .
C87 C 0.0555(9) 0.7449(5) 0.4490(4) 0.198(7) Uani 1 d DU . .
H87A H 0.0948 0.7694 0.4612 0.238 Uiso 1 calc R . .
H87B H 0.0226 0.7422 0.4760 0.238 Uiso 1 calc R . .
C88 C 0.0802(8) 0.6914(4) 0.4369(4) 0.158(6) Uani 1 d DU . .
H88A H 0.1316 0.6906 0.4431 0.189 Uiso 1 calc R . .
H88B H 0.0607 0.6633 0.4594 0.189 Uiso 1 calc R . .
O23 O 0.4175(10) 0.3793(5) 0.0895(5) 0.284(7) Uani 1 d DU . .
C89 C 0.3573(11) 0.4109(10) 0.0892(8) 0.306(10) Uani 1 d DU . .
H89A H 0.3164 0.3876 0.0956 0.368 Uiso 1 calc R . .
H89B H 0.3479 0.4314 0.0567 0.368 Uiso 1 calc R . .
C90 C 0.3755(15) 0.4490(9) 0.1315(9) 0.327(11) Uani 1 d DU . .
H90A H 0.4125 0.4757 0.1235 0.392 Uiso 1 calc R . .
H90B H 0.3344 0.4700 0.1416 0.392 Uiso 1 calc R . .
C91 C 0.4001(14) 0.4095(12) 0.1697(6) 0.340(11) Uani 1 d DU . .
H91A H 0.4251 0.4277 0.1996 0.408 Uiso 1 calc R . .
H91B H 0.3622 0.3855 0.1808 0.408 Uiso 1 calc R . .
C92 C 0.4454(13) 0.3803(10) 0.1397(7) 0.323(11) Uani 1 d DU . .
H92A H 0.4916 0.3989 0.1418 0.388 Uiso 1 calc R . .
H92B H 0.4519 0.3416 0.1525 0.388 Uiso 1 calc R . .
O24 O 0.7432(10) 0.6808(7) 0.0430(10) 0.339(9) Uani 1 d DU . .
C93 C 0.7303(13) 0.7343(10) 0.0559(10) 0.314(10) Uani 1 d DU . .
H93A H 0.7550 0.7444 0.0891 0.377 Uiso 1 calc R . .
H93B H 0.6797 0.7413 0.0572 0.377 Uiso 1 calc R . .
C94 C 0.7578(12) 0.7638(8) 0.0148(10) 0.289(9) Uani 1 d DU . .
H94A H 0.7551 0.8049 0.0182 0.347 Uiso 1 calc R . .
H94B H 0.7374 0.7517 -0.0191 0.347 Uiso 1 calc R . .
C95 C 0.8274(8) 0.7415(10) 0.0277(10) 0.280(9) Uani 1 d DU . .
H95A H 0.8597 0.7502 0.0013 0.335 Uiso 1 calc R . .
H95B H 0.8475 0.7551 0.0612 0.335 Uiso 1 calc R . .
C96 C 0.8103(11) 0.6841(9) 0.0287(12) 0.313(10) Uani 1 d DU . .
H96A H 0.8133 0.6672 -0.0053 0.376 Uiso 1 calc R . .
H96B H 0.8428 0.6640 0.0535 0.376 Uiso 1 calc R . .
O25 O 0.7907(9) 0.4991(10) 0.0300(8) 0.351(10) Uani 1 d DU . .
C97 C 0.8380(14) 0.4542(10) 0.0375(8) 0.309(10) Uani 1 d DU . .
H97A H 0.8137 0.4185 0.0291 0.370 Uiso 1 calc R . .
H97B H 0.8565 0.4528 0.0736 0.370 Uiso 1 calc R . .
C98 C 0.8948(11) 0.4616(11) 0.0051(9) 0.296(11) Uani 1 d DU . .
H98A H 0.8925 0.4336 -0.0227 0.356 Uiso 1 calc R . .
H98B H 0.9406 0.4587 0.0249 0.356 Uiso 1 calc R . .
C99 C 0.8825(13) 0.5178(11) -0.0146(9) 0.316(10) Uani 1 d DU . .
H99A H 0.9058 0.5461 0.0082 0.379 Uiso 1 calc R . .
H90B H 0.8991 0.5218 -0.0491 0.379 Uiso 1 calc R . .
C100 C 0.8076(13) 0.5226(9) -0.0160(8) 0.308(10) Uani 1 d DU . .
H10A H 0.7929 0.5622 -0.0184 0.369 Uiso 1 calc R . .
H10B H 0.7849 0.5018 -0.0453 0.369 Uiso 1 calc R . .

loop_
_atom_site_aniso_label
_atom_site_aniso_U_11
_atom_site_aniso_U_22
_atom_site_aniso_U_33
_atom_site_aniso_U_23
_atom_site_aniso_U_13
_atom_site_aniso_U_12
Cu1 0.0304(4) 0.0241(3) 0.0304(3) 0.0008(3) 0.0043(3) 0.0008(3)
Cu2 0.0302(4) 0.0269(3) 0.0325(4) 0.0030(3) 0.0041(3) -0.0030(3)
Cu3 0.0311(4) 0.0279(3) 0.0314(4) 0.0025(3) 0.0051(3) 0.0010(3)
N1 0.032(3) 0.029(2) 0.038(3) 0.0058(19) 0.006(2) -0.002(2)
C1 0.048(4) 0.023(3) 0.047(3) 0.003(2) 0.016(3) 0.005(3)
C2 0.042(3) 0.035(3) 0.042(3) 0.001(3) 0.023(3) 0.003(3)
C3 0.029(3) 0.026(3) 0.031(3) 0.001(2) 0.005(2) -0.001(2)
C4 0.045(4) 0.029(3) 0.069(4) 0.014(3) 0.022(3) 0.013(3)
C5 0.037(4) 0.038(3) 0.077(5) 0.022(3) 0.029(3) 0.010(3)
C6 0.032(3) 0.024(3) 0.028(3) 0.000(2) 0.003(2) -0.005(2)
C7 0.038(3) 0.033(3) 0.046(3) 0.001(3) 0.018(3) 0.007(3)
C8 0.040(3) 0.028(3) 0.049(3) 0.004(3) 0.022(3) 0.000(3)
N2 0.034(3) 0.023(2) 0.033(2) 0.0002(18) 0.006(2) -0.003(2)
C9 0.034(3) 0.029(3) 0.056(4) 0.005(3) 0.017(3) 0.002(3)
C10 0.040(3) 0.031(3) 0.051(4) 0.006(3) 0.018(3) 0.005(3)
N3 0.034(3) 0.024(2) 0.032(2) -0.0024(19) 0.006(2) 0.0003(19)
C11 0.045(4) 0.026(3) 0.034(3) 0.006(2) 0.004(3) -0.002(3)
C12 0.040(3) 0.031(3) 0.032(3) 0.008(2) 0.002(3) -0.003(3)
C13 0.034(3) 0.026(3) 0.032(3) 0.002(2) 0.003(2) 0.004(2)
C14 0.067(4) 0.020(3) 0.050(4) 0.000(3) -0.007(3) 0.002(3)
C15 0.051(4) 0.033(3) 0.037(3) 0.002(3) -0.013(3) 0.004(3)
C16 0.036(3) 0.028(3) 0.035(3) -0.001(2) 0.002(3) -0.007(2)
C17 0.052(4) 0.026(3) 0.061(4) -0.004(3) -0.018(3) 0.005(3)
C18 0.053(4) 0.029(3) 0.059(4) -0.004(3) -0.010(3) 0.000(3)
N4 0.035(3) 0.031(3) 0.038(3) 0.001(2) 0.001(2) -0.001(2)
C19 0.042(4) 0.035(3) 0.040(3) -0.001(3) -0.005(3) 0.005(3)
C20 0.043(4) 0.029(3) 0.037(3) -0.002(2) 0.000(3) 0.003(3)
N5 0.034(3) 0.032(3) 0.034(2) -0.004(2) 0.005(2) -0.004(2)
C21 0.096(6) 0.047(4) 0.039(4) -0.011(3) 0.013(4) -0.036(4)
C22 0.097(6) 0.051(4) 0.037(4) 0.007(3) 0.023(4) 0.028(4)
C23 0.041(3) 0.031(3) 0.031(3) 0.005(2) 0.006(3) 0.002(3)
C24 0.126(7) 0.062(5) 0.052(4) 0.019(4) 0.042(5) 0.057(5)
C25 0.105(6) 0.071(5) 0.048(4) -0.014(4) 0.037(4) -0.048(5)
C26 0.046(4) 0.031(3) 0.030(3) 0.001(2) 0.005(3) 0.007(3)
C27 0.117(6) 0.028(3) 0.039(4) 0.007(3) 0.012(4) 0.005(4)
C28 0.120(7) 0.028(3) 0.034(3) 0.002(3) 0.018(4) 0.008(4)
N6 0.045(3) 0.029(3) 0.030(2) 0.002(2) 0.006(2) 0.002(2)
C29 0.102(6) 0.026(3) 0.034(3) -0.001(3) 0.013(3) -0.001(3)
C30 0.114(6) 0.034(4) 0.033(3) -0.005(3) 0.013(4) -0.002(4)
N7 0.032(3) 0.025(2) 0.040(3) 0.0032(19) 0.005(2) 0.002(2)
C31 0.028(3) 0.037(4) 0.079(5) 0.013(3) 0.001(3) 0.004(3)
C32 0.038(4) 0.024(3) 0.079(5) 0.013(3) 0.003(3) -0.004(3)
C33 0.026(3) 0.029(3) 0.041(3) 0.004(2) 0.008(2) 0.005(2)
C34 0.027(3) 0.033(3) 0.079(5) 0.014(3) -0.003(3) -0.003(3)
C35 0.038(4) 0.031(3) 0.065(4) 0.009(3) -0.002(3) -0.006(3)
C36 0.035(3) 0.030(3) 0.038(3) 0.004(2) -0.001(3) 0.003(2)
C37 0.034(3) 0.038(3) 0.066(4) 0.017(3) 0.017(3) 0.007(3)
C38 0.045(4) 0.032(3) 0.058(4) 0.020(3) 0.014(3) 0.007(3)
N8 0.033(3) 0.031(3) 0.040(3) 0.005(2) 0.010(2) 0.002(2)
C39 0.032(3) 0.032(3) 0.050(3) 0.011(3) 0.012(3) -0.001(3)
C40 0.037(3) 0.026(3) 0.051(3) 0.010(3) 0.010(3) 0.000(3)
N9 0.027(2) 0.030(2) 0.035(2) -0.0037(19) 0.005(2) -0.004(2)
C67 0.029(3) 0.029(3) 0.037(3) -0.001(2) 0.006(2) -0.004(2)
C68 0.035(3) 0.026(3) 0.035(3) -0.002(2) 0.001(3) -0.006(2)
C69 0.029(3) 0.031(3) 0.032(3) 0.002(2) 0.005(2) -0.001(2)
C70 0.037(4) 0.053(4) 0.059(4) -0.026(3) 0.011(3) -0.020(3)
C71 0.038(4) 0.049(4) 0.056(4) -0.021(3) 0.015(3) -0.009(3)
P1 0.0327(8) 0.0236(7) 0.0292(7) -0.0017(5) 0.0035(6) 0.0020(6)
C41A 0.040(3) 0.036(3) 0.024(3) 0.009(2) 0.002(2) 0.000(3)
C42A 0.046(4) 0.034(3) 0.038(3) 0.000(3) 0.004(3) -0.003(3)
C43A 0.078(5) 0.033(3) 0.048(4) -0.003(3) 0.001(4) -0.011(3)
C44A 0.072(5) 0.057(5) 0.052(4) 0.009(3) 0.016(4) -0.020(4)
C45A 0.044(4) 0.082(6) 0.052(4) 0.009(4) 0.017(3) -0.007(4)
C46A 0.049(4) 0.046(4) 0.045(4) 0.004(3) 0.010(3) 0.006(3)
C41B 0.039(4) 0.044(4) 0.042(3) -0.006(3) -0.001(3) 0.004(3)
C42B 0.035(4) 0.046(4) 0.061(4) -0.008(3) -0.008(3) -0.001(3)
C43B 0.053(5) 0.055(5) 0.098(6) -0.030(4) -0.015(4) 0.002(4)
C44B 0.071(6) 0.101(7) 0.062(5) -0.038(5) -0.013(4) 0.017(5)
C45B 0.091(6) 0.083(6) 0.043(4) -0.015(4) -0.005(4) 0.019(5)
C46B 0.068(5) 0.059(4) 0.039(4) -0.007(3) -0.003(3) 0.011(4)
C41C 0.038(3) 0.037(3) 0.041(3) -0.002(3) -0.001(3) 0.001(3)
C42C 0.036(4) 0.056(4) 0.063(4) 0.008(3) -0.002(3) 0.010(3)
C43C 0.045(4) 0.061(5) 0.084(6) 0.009(4) -0.018(4) 0.007(4)
C44C 0.042(4) 0.069(5) 0.087(6) -0.028(4) -0.010(4) 0.017(4)
C45C 0.046(4) 0.082(5) 0.070(5) -0.010(4) 0.019(4) 0.009(4)
C46C 0.050(4) 0.065(4) 0.044(4) -0.002(3) 0.005(3) 0.010(3)
P2 0.0352(8) 0.0321(8) 0.0329(8) 0.0016(6) 0.0017(6) 0.0009(6)
C51A 0.039(3) 0.024(3) 0.031(3) -0.001(2) 0.002(2) 0.005(2)
C52A 0.043(4) 0.049(4) 0.045(4) -0.007(3) 0.011(3) -0.002(3)
C53A 0.052(4) 0.074(5) 0.041(4) -0.002(3) 0.011(3) 0.026(4)
C54A 0.092(6) 0.038(4) 0.042(4) -0.003(3) 0.013(4) 0.025(4)
C55A 0.097(6) 0.028(3) 0.061(4) -0.010(3) 0.020(4) 0.000(4)
C56A 0.055(4) 0.035(3) 0.052(4) -0.009(3) 0.012(3) -0.007(3)
C51B 0.042(3) 0.024(3) 0.032(3) 0.002(2) 0.003(3) -0.003(2)
C52B 0.053(4) 0.033(3) 0.038(3) -0.003(2) 0.002(3) -0.002(3)
C53B 0.065(4) 0.047(4) 0.034(3) 0.008(3) -0.003(3) -0.004(3)
C54B 0.073(5) 0.034(4) 0.047(4) 0.014(3) -0.005(3) 0.000(3)
C55B 0.079(5) 0.028(3) 0.059(4) 0.004(3) -0.004(4) 0.008(3)
C56B 0.071(5) 0.032(3) 0.038(3) -0.003(3) -0.004(3) 0.010(3)
C51C 0.028(3) 0.027(3) 0.035(3) -0.006(2) 0.001(2) 0.000(2)
C52C 0.031(3) 0.045(3) 0.040(3) 0.000(3) 0.001(3) 0.001(3)
C53C 0.032(4) 0.063(4) 0.059(4) -0.003(3) 0.000(3) 0.001(3)
C54C 0.040(4) 0.057(4) 0.058(4) -0.007(3) 0.020(3) -0.014(3)
C55C 0.057(5) 0.047(4) 0.041(3) 0.007(3) 0.012(3) -0.008(3)
C56C 0.036(3) 0.038(3) 0.045(3) 0.003(3) 0.004(3) 0.001(3)
P3 0.0306(8) 0.0327(8) 0.0324(8) -0.0013(6) 0.0055(6) -0.0010(6)
C61A 0.036(3) 0.044(3) 0.035(3) 0.000(3) 0.000(3) -0.004(3)
C62A 0.051(4) 0.084(5) 0.047(4) -0.021(4) 0.010(3) -0.012(4)
C63A 0.072(6) 0.123(8) 0.057(5) -0.042(5) 0.004(4) -0.032(5)
C64A 0.066(6) 0.108(7) 0.059(5) -0.019(5) -0.005(4) -0.033(5)
C65A 0.034(4) 0.093(6) 0.073(5) -0.009(4) 0.000(4) -0.012(4)
C66A 0.039(4) 0.073(5) 0.047(4) -0.016(3) 0.012(3) -0.010(3)
C61B 0.026(3) 0.052(4) 0.057(4) -0.019(3) 0.007(3) -0.002(3)
C61C 0.031(3) 0.049(4) 0.033(3) 0.009(3) 0.011(3) 0.001(3)
C62C 0.060(5) 0.073(5) 0.068(5) 0.027(4) -0.002(4) -0.025(4)
C63C 0.103(7) 0.073(6) 0.112(7) 0.057(6) -0.012(6) -0.026(5)
C64C 0.071(6) 0.106(8) 0.112(8) 0.079(6) 0.012(6) -0.004(5)
C65C 0.050(5) 0.140(8) 0.054(5) 0.046(5) -0.001(4) -0.001(5)
C66C 0.045(4) 0.072(5) 0.048(4) 0.015(3) 0.004(3) -0.004(4)
Cl1 0.1200(17) 0.0336(9) 0.0460(9) 0.0039(7) 0.0118(10) 0.0205(10)
O1 0.144(6) 0.064(4) 0.086(4) -0.022(3) 0.028(4) -0.016(4)
O2 0.130(5) 0.048(3) 0.075(3) 0.003(3) 0.025(3) 0.040(3)
O3 0.150(6) 0.054(3) 0.099(4) 0.027(3) -0.025(4) 0.023(4)
O4 0.166(6) 0.055(3) 0.071(4) 0.018(3) 0.051(4) 0.020(4)
Cl2 0.0576(12) 0.0441(10) 0.1101(17) -0.0251(10) -0.0144(11) 0.0150(9)
O5 0.055(3) 0.067(4) 0.147(5) -0.031(3) 0.010(3) 0.014(3)
O6 0.103(4) 0.050(3) 0.069(3) -0.003(2) -0.016(3) 0.026(3)
O7 0.075(4) 0.101(5) 0.259(10) -0.084(6) -0.051(5) 0.007(4)
O8 0.150(6) 0.082(4) 0.089(5) 0.015(3) 0.010(4) 0.032(4)
Cl3 0.0570(11) 0.0518(10) 0.0732(12) -0.0068(9) 0.0166(9) 0.0216(8)
O9 0.129(6) 0.076(4) 0.133(6) -0.050(4) 0.015(4) 0.034(4)
O10 0.086(4) 0.062(3) 0.089(4) 0.010(3) 0.024(3) 0.029(3)
O11 0.077(4) 0.110(5) 0.093(4) 0.031(3) 0.038(3) 0.037(3)
O12 0.051(4) 0.116(5) 0.153(6) 0.014(4) -0.003(4) 0.008(3)
O21 0.113(6) 0.231(10) 0.177(9) 0.015(7) -0.001(5) -0.083(7)
C81 0.189(13) 0.232(15) 0.209(14) 0.084(11) -0.073(9) -0.144(11)
C82 0.161(12) 0.254(16) 0.184(13) 0.096(11) -0.067(9) -0.132(11)
C83 0.194(13) 0.287(19) 0.222(16) 0.087(12) -0.085(12) -0.111(13)
C84 0.269(16) 0.253(16) 0.194(14) 0.071(11) -0.092(12) -0.171(13)
O22 0.110(5) 0.091(5) 0.117(5) -0.034(4) -0.028(4) 0.025(4)
C85 0.138(10) 0.146(10) 0.121(8) -0.037(7) -0.049(7) 0.076(9)
C86 0.275(15) 0.105(8) 0.111(8) -0.019(6) -0.062(9) 0.072(9)
C87 0.305(17) 0.166(11) 0.112(8) -0.057(8) -0.060(10) 0.138(11)
C88 0.270(16) 0.100(8) 0.096(8) -0.038(6) -0.030(9) 0.077(9)
O23 0.46(2) 0.187(11) 0.190(10) -0.074(9) -0.094(12) 0.147(11)
C89 0.43(2) 0.226(19) 0.249(17) -0.012(14) -0.068(17) 0.148(17)
C90 0.46(3) 0.27(2) 0.25(2) -0.059(13) 0.035(19) 0.171(17)
C91 0.44(3) 0.35(2) 0.219(13) -0.070(16) -0.036(17) 0.20(2)
C92 0.46(2) 0.302(19) 0.189(14) -0.127(15) -0.101(15) 0.187(16)
O24 0.258(15) 0.239(14) 0.54(2) 0.072(16) 0.160(16) -0.045(13)
C93 0.313(17) 0.32(2) 0.34(2) 0.00(2) 0.221(17) 0.017(19)
C94 0.248(17) 0.266(15) 0.36(2) 0.115(17) 0.088(18) 0.074(15)
C95 0.138(11) 0.294(19) 0.41(2) 0.07(2) 0.016(14) -0.053(13)
C96 0.191(16) 0.237(16) 0.52(3) 0.06(2) 0.077(18) 0.058(13)
O25 0.344(17) 0.44(2) 0.256(16) -0.104(17) -0.059(14) 0.173(15)
C97 0.31(2) 0.39(2) 0.205(18) -0.098(16) -0.121(15) 0.108(17)
C98 0.29(2) 0.38(2) 0.187(18) -0.128(17) -0.125(13) 0.148(18)
C99 0.328(19) 0.38(2) 0.219(18) -0.108(17) -0.114(16) 0.09(2)
C100 0.34(2) 0.34(2) 0.220(16) -0.134(15) -0.129(17) 0.148(18)

loop_
_atom_type_symbol
_atom_type_description
_atom_type_scat_dispersion_real
_atom_type_scat_dispersion_imag
_atom_type_scat_source
C C 0.0033 0.0016 'International Tables Vol C Tables 4.2.6.8 and 6.1.1.4'
H H 0.0000 0.0000 'International Tables Vol C Tables 4.2.6.8 and 6.1.1.4'
N N 0.0061 0.0033 'International Tables Vol C Tables 4.2.6.8 and 6.1.1.4'
O O 0.0106 0.0060 'International Tables Vol C Tables 4.2.6.8 and 6.1.1.4'
P P 0.1023 0.0942 'International Tables Vol C Tables 4.2.6.8 and 6.1.1.4'
Cl Cl 0.1484 0.1585 'International Tables Vol C Tables 4.2.6.8 and 6.1.1.4'
Cu Cu 0.3201 1.2651 'International Tables Vol C Tables 4.2.6.8 and 6.1.1.4'

loop_
_geom_angle_atom_site_label_1
_geom_angle_atom_site_label_2
_geom_angle_atom_site_label_3
_geom_angle
_geom_angle_site_symmetry_3
_geom_angle_publ_flag
N7 Cu1 N5 97.55(17) . y
N7 Cu1 N1 106.24(17) . y
N5 Cu1 N1 102.71(17) . y
N7 Cu1 P1 113.70(13) . y
N5 Cu1 P1 124.69(13) . y
N1 Cu1 P1 109.98(13) . y
N2 Cu2 N9 101.42(17) . y
N2 Cu2 N3 99.18(16) . y
N9 Cu2 N3 97.89(17) . y
N2 Cu2 P2 134.25(13) . y
N9 Cu2 P2 103.00(13) . y
N3 Cu2 P2 114.88(12) . y
N6 Cu3 N8 99.31(17) . y
N6 Cu3 N4 105.21(18) . y
N8 Cu3 N4 101.04(18) . y
N6 Cu3 P3 124.79(14) . y
N8 Cu3 P3 115.09(13) . y
N4 Cu3 P3 108.56(13) . y
C5 N1 C1 115.2(5) . y
C5 N1 Cu1 115.6(4) . y
C1 N1 Cu1 128.5(4) . y
N1 C1 C2 124.0(5) . y
C1 C2 C3 119.9(5) . y
C4 C3 C2 115.7(5) . y
C4 C3 C6 121.3(5) . y
C2 C3 C6 122.9(5) . y
C5 C4 C3 119.4(5) . y
N1 C5 C4 125.7(5) . y
C7 C6 C10 115.5(5) . y
C7 C6 C3 123.4(5) . y
C10 C6 C3 121.1(5) . y
C8 C7 C6 120.9(5) . y
N2 C8 C7 123.7(5) . y
C8 N2 C9 116.0(4) . y
C8 N2 Cu2 123.8(4) . y
C9 N2 Cu2 119.9(4) . y
N2 C9 C10 123.8(5) . y
C9 C10 C6 120.2(5) . y
C11 N3 C15 115.8(4) . y
C11 N3 Cu2 118.7(3) . y
C15 N3 Cu2 120.5(4) . y
N3 C11 C12 124.1(5) . y
C11 C12 C13 119.9(5) . y
C12 C13 C14 115.8(5) . y
C12 C13 C16 122.0(5) . y
C14 C13 C16 122.2(5) . y
C15 C14 C13 120.9(5) . y
N3 C15 C14 123.3(5) . y
C20 C16 C17 115.7(5) . y
C20 C16 C13 122.3(5) . y
C17 C16 C13 122.0(5) . y
C18 C17 C16 119.9(6) . y
N4 C18 C17 124.2(5) . y
C18 N4 C19 115.7(5) . y
C18 N4 Cu3 121.8(4) . y
C19 N4 Cu3 122.4(4) . y
N4 C19 C20 124.0(5) . y
C19 C20 C16 120.5(5) . y
C21 N5 C25 116.3(5) . y
C21 N5 Cu1 123.1(4) . y
C25 N5 Cu1 120.4(4) . y
N5 C21 C22 123.9(6) 2_547 y
C23 C22 C21 120.1(6) 2_557 y
C24 C23 C22 116.2(5) . y
C24 C23 C26 121.6(5) . y
C22 C23 C26 122.2(5) . y
C23 C24 C25 120.8(6) 2_557 y
N5 C25 C24 122.6(6) 2_547 y
C27 C26 C30 116.1(5) . y
C27 C26 C23 121.9(5) . y
C30 C26 C23 121.9(5) . y
C28 C27 C26 120.0(6) . y
N6 C28 C27 124.7(6) . y
C28 N6 C29 115.2(5) . y
C28 N6 Cu3 123.0(4) . y
C29 N6 Cu3 121.6(4) . y
N6 C29 C30 123.7(5) . y
C26 C30 C29 120.2(6) . y
C35 N7 C31 116.5(5) . y
C35 N7 Cu1 123.3(4) . y
C31 N7 Cu1 120.2(4) . y
N7 C31 C32 123.1(6) 1_545 y
C33 C32 C31 120.2(5) 1_565 y
C32 C33 C34 117.1(5) . y
C32 C33 C36 120.7(5) . y
C34 C33 C36 122.1(5) . y
C33 C34 C35 119.8(5) 1_565 y
N7 C35 C34 123.3(5) 1_545 y
C37 C36 C40 116.2(5) . y
C37 C36 C33 122.8(5) . y
C40 C36 C33 120.9(5) . y
C36 C37 C38 120.7(5) . y
N8 C38 C37 123.4(5) . y
C38 N8 C39 115.6(5) . y
C38 N8 Cu3 121.2(4) . y
C39 N8 Cu3 122.7(4) . y
N8 C39 C40 124.3(5) . y
C39 C40 C36 119.5(5) . y
C71 N9 C67 115.0(5) . y
C71 N9 Cu2 122.9(4) . y
C67 N9 Cu2 120.2(3) . y
N9 C67 C68 124.7(5) . y
C67 C68 C69 120.0(5) . y
C70 C69 C68 115.6(5) . y
C70 C69 C69 121.9(6) 3_676 y
C68 C69 C69 122.5(6) 3_676 y
C71 C70 C69 120.4(5) . y
N9 C71 C70 124.3(5) . y
C51B P1 C51A 104.5(2) . y
C51B P1 C51C 103.9(2) . y
C51A P1 C51C 103.3(2) . y
C51B P1 Cu1 115.62(18) . y
C51A P1 Cu1 109.64(18) . y
C51C P1 Cu1 118.38(17) . y
C46A C41A C42A 118.8(5) . y
C46A C41A P2 118.7(4) . y
C42A C41A P2 122.2(4) . y
C41A C42A C43A 119.3(6) . y
C44A C43A C42A 121.0(6) . y
C45A C44A C43A 120.2(6) . y
C44A C45A C46A 120.2(7) . y
C41A C46A C45A 120.5(6) . y
C46B C41B C42B 120.1(6) . y
C46B C41B P2 121.6(5) . y
C42B C41B P2 118.3(5) . y
C41B C42B C43B 118.9(7) . y
C44B C43B C42B 119.4(7) . y
C45B C44B C43B 121.2(7) . y
C44B C45B C46B 120.4(7) . y
C41B C46B C45B 120.0(7) . y
C46C C41C C42C 118.1(6) . y
C46C C41C P2 117.5(5) . y
C42C C41C P2 124.4(5) . y
C43C C42C C41C 120.7(7) . y
C44C C43C C42C 120.4(7) . y
C43C C44C C45C 120.4(7) . y
C44C C45C C46C 119.2(7) . y
C41C C46C C45C 121.1(6) . y
C41C P2 C41A 106.1(3) . y
C41C P2 C41B 105.3(3) . y
C41A P2 C41B 99.9(3) . y
C41C P2 Cu2 115.7(2) . y
C41A P2 Cu2 110.06(18) . y
C41B P2 Cu2 118.1(2) . y
C56A C51A C52A 118.6(5) . y
C56A C51A P1 123.6(4) . y
C52A C51A P1 117.6(4) . y
C53A C52A C51A 120.3(6) . y
C52A C53A C54A 120.5(6) . y
C55A C54A C53A 119.9(6) . y
C54A C55A C56A 120.6(6) . y
C51A C56A C55A 120.2(6) . y
C52B C51B C56B 118.6(5) . y
C52B C51B P1 123.7(4) . y
C56B C51B P1 117.7(4) . y
C51B C52B C53B 121.1(5) . y
C54B C53B C52B 119.7(6) . y
C55B C54B C53B 119.6(6) . y
C54B C55B C56B 120.2(6) . y
C55B C56B C51B 120.7(6) . y
C52C C51C C56C 118.0(5) . y
C52C C51C P1 124.5(4) . y
C56C C51C P1 117.5(4) . y
C53C C52C C51C 120.5(6) . y
C54C C53C C52C 120.7(6) . y
C53C C54C C55C 119.5(6) . y
C56C C55C C54C 120.3(6) . y
C55C C56C C51C 121.1(6) . y
C61B P3 C61A 103.5(3) . y
C61B P3 C61C 104.9(3) . y
C61A P3 C61C 103.3(3) . y
C61B P3 Cu3 112.1(2) . y
C61A P3 Cu3 120.41(19) . y
C61C P3 Cu3 111.21(19) . y
C66A C61A C62A 118.2(6) . y
C66A C61A P3 122.5(5) . y
C62A C61A P3 119.1(5) . y
C61A C62A C63A 120.9(7) . y
C64A C63A C62A 119.8(7) . y
C63A C64A C65A 120.6(7) . y
C64A C65A C66A 119.4(7) . y
C61A C66A C65A 121.0(6) . y
C62Y C61B C66X 98.6(11) . y
C62Y C61B C62X 22.3(9) . y
C66X C61B C62X 116.4(10) . y
C62Y C61B C66Y 119.5(12) . y
C66X C61B C66Y 21.0(8) . y
C62X C61B C66Y 135.8(10) . y
C62Y C61B P3 125.0(10) . y
C66X C61B P3 134.6(9) . y
C62X C61B P3 109.0(7) . y
C66Y C61B P3 114.6(8) . y
C63X C62X C61B 118.6(14) . y
C64X C63X C62X 117.5(17) . y
C65X C64X C63X 128.2(18) . y
C64X C65X C66X 114.1(15) . y
C61B C66X C65X 125.0(14) . y
C61B C62Y C63Y 126.9(19) . y
C64Y C63Y C62Y 115(2) . y
C63Y C64Y C65Y 122.6(19) . y
C64Y C65Y C66Y 121.3(16) . y
C65Y C66Y C61B 113.1(15) . y
C66C C61C C62C 118.1(6) . y
C66C C61C P3 118.3(5) . y
C62C C61C P3 123.1(5) . y
C63C C62C C61C 121.0(7) . y
C64C C63C C62C 120.4(8) . y
C63C C64C C65C 120.0(8) . y
C64C C65C C66C 120.4(8) . y
C61C C66C C65C 120.0(7) . y
O1 Cl1 O2 110.9(4) . y
O1 Cl1 O3 109.5(4) . y
O2 Cl1 O3 108.7(4) . y
O1 Cl1 O4 110.3(4) . y
O2 Cl1 O4 108.7(3) . y
O3 Cl1 O4 108.7(4) . y
O7 Cl2 O5 111.3(4) . y
O7 Cl2 O6 111.6(4) . y
O5 Cl2 O6 111.3(4) . y
O7 Cl2 O8 108.4(6) . y
O5 Cl2 O8 107.4(4) . y
O6 Cl2 O8 106.6(3) . y
O12 Cl3 O9 109.0(4) . y
O12 Cl3 O10 111.3(4) . y
O9 Cl3 O10 109.0(4) . y
O12 Cl3 O11 109.0(4) . y
O9 Cl3 O11 109.4(4) . y
O10 Cl3 O11 109.0(3) . y
C81 O21 C84 104.2(10) . y
O21 C81 C82 108.9(10) . y
C83 C82 C81 103.5(10) . y
C82 C83 C84 105.8(10) . y
O21 C84 C83 108.5(10) . y
C88 O22 C85 106.0(7) . y
O22 C85 C86 109.8(8) . y
C87 C86 C85 102.3(8) . y
C88 C87 C86 106.4(8) . y
O22 C88 C87 111.7(8) . y
C89 O23 C92 104.8(13) . y
O23 C89 C90 100.8(13) . y
C91 C90 C89 99.7(15) . y
C92 C91 C90 96.8(14) . y
O23 C92 C91 109.4(13) . y
C93 O24 C96 102.1(15) . y
O24 C93 C94 100.9(15) . y
C93 C94 C95 91.9(14) . y
C96 C95 C94 98.5(14) . y
O24 C96 C95 106.6(13) . y
C100 O25 C97 103.6(15) . y
O25 C97 C98 109.4(14) . y
C97 C98 C99 102.4(13) . y
C100 C99 C98 102.4(14) . y
O25 C100 C99 104.3(14) . y

loop_
_geom_bond_atom_site_label_1
_geom_bond_atom_site_label_2
_geom_bond_distance
_geom_bond_site_symmetry_2
_geom_bond_publ_flag
Cu1 N7 2.055(4) . y
Cu1 N5 2.061(4) . y
Cu1 N1 2.071(4) . y
Cu1 P1 2.1968(15) . y
Cu2 N2 2.040(4) . y
Cu2 N9 2.069(4) . y
Cu2 N3 2.117(4) . y
Cu2 P2 2.1977(16) . y
Cu3 N6 2.041(4) . y
Cu3 N8 2.079(4) . y
Cu3 N4 2.114(4) . y
Cu3 P3 2.1947(16) . y
N1 C5 1.308(7) . y
N1 C1 1.334(7) . y
C1 C2 1.377(7) . y
C2 C3 1.391(7) . y
C3 C4 1.385(8) . y
C3 C6 1.475(7) . y
C4 C5 1.373(8) . y
C6 C7 1.371(7) . y
C6 C10 1.388(7) . y
C7 C8 1.366(7) . y
C8 N2 1.327(7) . y
N2 C9 1.329(7) . y
C9 C10 1.370(8) . y
N3 C11 1.335(7) . y
N3 C15 1.336(7) . y
C11 C12 1.372(7) . y
C12 C13 1.380(7) . y
C13 C14 1.383(8) . y
C13 C16 1.469(7) . y
C14 C15 1.366(8) . y
C16 C20 1.370(8) . y
C16 C17 1.394(7) . y
C17 C18 1.364(8) . y
C18 N4 1.326(7) . y
N4 C19 1.328(7) . y
C19 C20 1.368(8) . y
N5 C21 1.298(7) . y
N5 C25 1.317(8) . y
C21 C22 1.371(8) 2_547 y
C22 C23 1.354(8) . y
C22 C21 1.371(8) 2_557 y
C23 C24 1.343(8) . y
C23 C26 1.488(7) . y
C24 C25 1.377(9) 2_557 y
C25 C24 1.376(9) 2_547 y
C26 C27 1.362(8) . y
C26 C30 1.365(8) . y
C27 C28 1.358(8) . y
C28 N6 1.316(7) . y
N6 C29 1.323(7) . y
C29 C30 1.370(8) . y
N7 C35 1.318(7) . y
N7 C31 1.330(7) . y
C31 C32 1.369(8) 1_545 y
C32 C33 1.358(8) . y
C32 C31 1.369(8) 1_565 y
C33 C34 1.365(8) . y
C33 C36 1.479(7) . y
C34 C35 1.375(8) 1_565 y
C35 C34 1.375(8) 1_545 y
C36 C37 1.368(8) . y
C36 C40 1.392(8) . y
C37 C38 1.374(8) . y
C38 N8 1.335(7) . y
N8 C39 1.337(7) . y
C39 C40 1.367(7) . y
N9 C71 1.335(7) . y
N9 C67 1.342(6) . y
C67 C68 1.359(7) . y
C68 C69 1.389(7) . y
C69 C70 1.389(8) . y
C69 C69 1.458(10) 3_676 y
C70 C71 1.363(8) . y
P1 C51B 1.820(5) . y
P1 C51A 1.822(5) . y
P1 C51C 1.827(5) . y
C41A C46A 1.385(8) . y
C41A C42A 1.389(8) . y
C41A P2 1.821(6) . y
C42A C43A 1.397(8) . y
C43A C44A 1.367(10) . y
C44A C45A 1.347(10) . y
C45A C46A 1.400(9) . y
C41B C46B 1.355(8) . y
C41B C42B 1.378(8) . y
C41B P2 1.840(6) . y
C42B C43B 1.398(9) . y
C43B C44B 1.354(11) . y
C44B C45B 1.335(11) . y
C45B C46B 1.377(9) . y
C41C C46C 1.362(8) . y
C41C C42C 1.395(8) . y
C41C P2 1.813(6) . y
C42C C43C 1.360(9) . y
C43C C44C 1.358(11) . y
C44C C45C 1.366(10) . y
C45C C46C 1.390(9) . y
C51A C56A 1.370(8) . y
C51A C52A 1.386(8) . y
C52A C53A 1.368(9) . y
C53A C54A 1.370(10) . y
C54A C55A 1.341(10) . y
C55A C56A 1.390(9) . y
C51B C52B 1.371(7) . y
C51B C56B 1.379(8) . y
C52B C53B 1.377(8) . y
C53B C54B 1.377(9) . y
C54B C55B 1.374(9) . y
C55B C56B 1.375(8) . y
C51C C52C 1.378(7) . y
C51C C56C 1.387(8) . y
C52C C53C 1.368(8) . y
C53C C54C 1.363(9) . y
C54C C55C 1.366(9) . y
C55C C56C 1.359(8) . y
P3 C61B 1.805(6) . y
P3 C61A 1.806(6) . y
P3 C61C 1.812(6) . y
C61A C66A 1.370(8) . y
C61A C62A 1.379(8) . y
C62A C63A 1.382(10) . y
C63A C64A 1.359(11) . y
C64A C65A 1.360(10) . y
C65A C66A 1.391(9) . y
C61B C62Y 1.232(18) . y
C61B C66X 1.250(14) . y
C61B C62X 1.531(17) . y
C61B C66Y 1.533(19) . y
C62X C63X 1.36(2) . y
C63X C64X 1.34(3) . y
C64X C65X 1.30(2) . y
C65X C66X 1.46(2) . y
C62Y C63Y 1.42(3) . y
C63Y C64Y 1.35(3) . y
C64Y C65Y 1.39(3) . y
C65Y C66Y 1.42(2) . y
C61C C66C 1.372(8) . y
C61C C62C 1.376(9) . y
C62C C63C 1.375(10) . y
C63C C64C 1.338(12) . y
C64C C65C 1.361(13) . y
C65C C66C 1.384(10) . y
Cl1 O1 1.403(6) . y
Cl1 O2 1.414(5) . y
Cl1 O3 1.424(6) . y
Cl1 O4 1.427(5) . y
Cl2 O7 1.369(6) . y
Cl2 O5 1.410(5) . y
Cl2 O6 1.426(5) . y
Cl2 O8 1.487(6) . y
Cl3 O12 1.400(6) . y
Cl3 O9 1.406(6) . y
Cl3 O10 1.411(5) . y
Cl3 O11 1.421(5) . y
O21 C81 1.357(11) . y
O21 C84 1.369(12) . y
C81 C82 1.398(11) . y
C82 C83 1.381(12) . y
C83 C84 1.429(12) . y
O22 C88 1.308(9) . y
O22 C85 1.363(9) . y
C85 C86 1.426(10) . y
C86 C87 1.414(11) . y
C87 C88 1.396(10) . y
O23 C89 1.368(14) . y
O23 C92 1.373(12) . y
C89 C90 1.445(14) . y
C90 C91 1.417(14) . y
C91 C92 1.394(14) . y
O24 C93 1.340(14) . y
O24 C96 1.362(13) . y
C93 C94 1.415(14) . y
C94 C95 1.442(14) . y
C95 C96 1.400(14) . y
O25 C100 1.384(14) . y
O25 C97 1.397(14) . y
C97 C98 1.436(14) . y
C98 C99 1.440(14) . y
C99 C100 1.430(14) . y
